data_4021241
loop_
_publ_author_name
'Noa Seri'
'Iris Thondorf'
'Silvio E. Biali'

_publ_section_title
;
 Preparation and Conformation of Dioxocalix[4]arene Derivatives
;
_journal_name_full 'Journal of Organic Chemistry'
_journal_page_first 4774
_journal_page_last 4780
_journal_paper_doi 10.1021/jo049466g
_journal_volume 69
_journal_year 2004
_chemical_formula_moiety 'C56 H62 N2 O12'
_chemical_formula_sum 'C56 H62 N2 O12'
_chemical_formula_weight 955.11
_space_group_IT_number 14
_symmetry_cell_setting monoclinic
_symmetry_space_group_name_Hall '-P 2ybc'
_symmetry_space_group_name_H-M 'P 1 21/c 1'
_cell_angle_alpha 90
_cell_angle_beta 105.76(5)
_cell_angle_gamma 90
_cell_formula_units_Z 4
_cell_length_a 15.40(1)
_cell_length_b 12.935(4)
_cell_length_c 27.73(1)
_cell_measurement_temperature 293.2
_cell_volume 5317(4)
_diffrn_ambient_temperature 293.2
_exptl_crystal_density_diffrn 1.193
_refine_ls_R_factor_obs 0.0890
_refine_ls_wR_factor_obs 0.1250
_cod_original_sg_symbol_H-M 'P 21/c'
_cod_database_code 4021241

loop_
_symmetry_equiv_pos_as_xyz
'  +x,  +y,  +z'
'  -x,1/2+y,1/2-z'
'  -x,  -y,  -z'
'  +x,1/2-y,1/2+z'

loop_
_atom_site_aniso_label
_atom_site_aniso_U_11
_atom_site_aniso_U_22
_atom_site_aniso_U_33
_atom_site_aniso_U_12
_atom_site_aniso_U_13
_atom_site_aniso_U_23
O(1) 0.054(3) 0.063(3) 0.058(3) -0.002(2) 0.024(2) -0.007(3)
O(2) 0.057(3) 0.056(3) 0.057(3) 0.000(2) 0.018(2) -0.001(2)
O(3) 0.065(3) 0.051(3) 0.068(3) 0.003(2) 0.035(3) 0.011(3)
O(4) 0.070(3) 0.057(3) 0.058(3) -0.009(3) 0.038(3) 0.005(2)
O(5) 0.061(3) 0.062(4) 0.108(4) 0.018(3) 0.029(3) -0.018(3)
O(6) 0.066(4) 0.055(3) 0.131(5) -0.016(3) 0.018(3) 0.007(3)
O(7) 0.099(4) 0.057(4) 0.178(6) 0.015(3) 0.100(5) 0.010(4)
O(8) 0.079(4) 0.069(4) 0.106(4) -0.031(3) 0.056(3) -0.020(3)
O(10) 0.086(4) 0.099(5) 0.084(4) 0.029(4) 0.047(3) 0.016(3)
O(12) 0.073(4) 0.107(5) 0.089(4) -0.011(4) 0.026(3) 0.019(3)
C(1) 0.047(4) 0.043(4) 0.054(4) 0.000(3) 0.016(4) 0.000(3)
C(2) 0.052(4) 0.042(4) 0.061(5) -0.003(3) 0.026(4) 0.001(3)
C(3) 0.043(4) 0.048(4) 0.078(5) -0.009(3) 0.026(4) 0.000(4)
C(4) 0.051(4) 0.043(4) 0.063(4) 0.004(3) 0.025(4) 0.001(3)
C(5) 0.051(5) 0.047(4) 0.067(5) 0.003(3) 0.031(4) -0.005(4)
C(6) 0.049(4) 0.039(4) 0.071(5) 0.005(3) 0.023(4) -0.001(4)
C(7) 0.052(4) 0.056(5) 0.069(5) 0.005(4) 0.028(4) 0.000(4)
C(8) 0.037(4) 0.051(5) 0.059(4) -0.003(3) 0.015(3) -0.003(4)
C(9) 0.047(4) 0.048(4) 0.057(4) 0.004(3) 0.027(4) 0.004(4)
C(10) 0.060(5) 0.053(5) 0.060(5) 0.004(4) 0.025(4) 0.002(4)
C(11) 0.062(5) 0.057(5) 0.077(5) 0.005(4) 0.022(4) 0.005(4)
C(12) 0.057(4) 0.060(5) 0.068(5) -0.003(4) 0.022(4) -0.006(4)
C(13) 0.052(4) 0.046(4) 0.055(4) -0.001(4) 0.022(4) 0.006(4)
C(14) 0.047(4) 0.051(5) 0.068(5) 0.002(4) 0.027(4) 0.003(4)
C(15) 0.062(5) 0.037(4) 0.058(4) 0.006(4) 0.032(4) 0.006(3)
C(16) 0.045(4) 0.045(4) 0.063(4) 0.001(3) 0.023(3) -0.002(4)
C(17) 0.052(4) 0.046(4) 0.066(4) -0.002(4) 0.032(4) 0.001(4)
C(18) 0.050(4) 0.046(4) 0.056(4) 0.004(3) 0.029(3) 0.002(3)
C(19) 0.043(4) 0.047(4) 0.068(4) 0.004(3) 0.023(3) 0.002(4)
C(20) 0.054(5) 0.039(4) 0.066(4) 0.002(3) 0.035(4) 0.002(4)
C(21) 0.067(5) 0.048(5) 0.088(5) 0.003(4) 0.044(4) 0.009(4)
C(22) 0.043(4) 0.055(5) 0.065(4) 0.002(3) 0.030(3) 0.003(4)
C(23) 0.049(4) 0.047(4) 0.074(5) 0.002(3) 0.036(4) 0.008(4)
C(24) 0.060(4) 0.061(5) 0.067(5) 0.000(4) 0.032(4) -0.004(4)
C(25) 0.057(4) 0.055(5) 0.061(4) -0.009(4) 0.028(4) 0.002(4)
C(26) 0.064(5) 0.052(5) 0.065(5) -0.005(4) 0.030(4) 0.008(4)
C(27) 0.053(4) 0.046(4) 0.069(5) 0.000(3) 0.034(4) 0.004(4)
C(28) 0.057(5) 0.051(4) 0.064(5) -0.006(4) 0.032(4) -0.007(4)
C(29) 0.059(5) 0.054(5) 0.070(5) -0.002(4) 0.028(4) 0.000(4)
C(30) 0.080(8) 0.50(3) 0.062(6) -0.03(1) 0.023(6) -0.01(1)
C(31) 0.124(9) 0.22(2) 0.095(8) -0.073(9) 0.033(7) 0.018(8)
C(32) 0.29(2) 0.12(1) 0.078(7) 0.06(1) 0.019(9) -0.013(7)
C(33) 0.091(6) 0.079(6) 0.050(4) 0.010(5) 0.008(4) 0.012(4)
C(34) 0.18(1) 0.30(2) 0.105(9) 0.17(1) -0.026(9) -0.01(1)
C(35) 0.15(1) 0.53(4) 0.14(1) 0.15(2) 0.08(1) 0.21(2)
C(36) 0.34(3) 0.17(2) 0.23(2) -0.07(2) -0.20(2) 0.05(1)
C(37) 0.055(4) 0.057(5) 0.070(5) 0.007(4) 0.032(4) 0.011(4)
C(38) 0.20(1) 0.18(1) 0.15(1) 0.11(1) 0.12(1) 0.102(10)
C(39) 0.086(7) 0.21(1) 0.20(1) 0.010(8) 0.037(8) 0.15(1)
C(40) 0.33(2) 0.067(8) 0.107(8) -0.037(10) 0.00(1) 0.035(7)
C(41) 0.094(6) 0.069(6) 0.055(5) -0.012(5) 0.027(4) 0.004(4)
C(42) 0.29(2) 0.114(10) 0.15(1) 0.01(1) 0.18(1) 0.013(8)
C(43) 0.15(1) 0.16(1) 0.105(8) -0.052(9) 0.071(8) 0.002(7)
C(44) 0.123(9) 0.24(2) 0.104(8) -0.014(10) 0.051(7) 0.058(10)
C(45) 0.092(7) 0.095(8) 0.057(5) 0.000(6) 0.023(5) 0.004(5)
C(46) 0.087(7) 0.132(9) 0.076(6) -0.008(6) 0.019(5) -0.003(6)
C(47) 0.075(5) 0.060(5) 0.050(4) -0.009(4) 0.021(4) 0.003(4)
C(48) 0.090(6) 0.089(7) 0.066(5) -0.004(5) 0.024(5) 0.007(5)
C(49) 0.17(1) 0.068(7) 0.060(6) 0.000(7) 0.042(6) 0.008(5)
C(50) 0.17(1) 0.096(7) 0.067(6) 0.016(7) 0.038(6) 0.019(5)
C(51) 0.083(6) 0.054(5) 0.068(5) 0.005(5) 0.038(5) 0.003(4)
C(52) 0.115(7) 0.095(7) 0.076(6) 0.003(6) 0.051(5) 0.014(5)

loop_
_atom_site_label
_atom_site_fract_x
_atom_site_fract_y
_atom_site_fract_z
_atom_site_U_iso_or_equiv
_atom_site_thermal_displace_type
O(1) 0.7108(3) 0.8620(4) 0.1678(2) 0.056 Uanis
O(2) 0.6140(3) 0.6791(3) 0.2273(2) 0.056 Uanis
O(3) 0.6836(3) 0.5954(4) 0.1122(2) 0.058 Uanis
O(4) 0.8599(3) 0.6810(4) 0.2277(2) 0.058 Uanis
O(5) 0.5192(3) 0.9664(4) 0.2248(2) 0.076 Uanis
O(6) 0.4763(4) 0.4694(4) 0.1415(2) 0.086 Uanis
O(7) 0.9148(4) 0.4686(4) 0.1419(3) 0.099 Uanis
O(8) 0.9569(4) 0.9674(4) 0.2269(2) 0.079 Uanis
O(9) 0.683(2) 1.024(1) 0.1432(6) 0.082(5) Uiso
O(9') 0.729(2) 1.021(2) 0.1441(9) 0.072(8) Uiso
O(9") 0.645(2) 1.017(3) 0.142(1) 0.10(1) Uiso
O(10) 0.5246(4) 0.7357(5) 0.2735(2) 0.085 Uanis
O(11) 0.636(1) 0.457(1) 0.0638(5) 0.083(4) Uiso
O(11') 0.695(2) 0.461(2) 0.0653(9) 0.094(8) Uiso
O(11") 0.588(2) 0.476(2) 0.0607(8) 0.071(7) Uiso
O(12) 0.9947(4) 0.7302(5) 0.2751(2) 0.089 Uanis
N(1) 0.3994(9) 0.175(1) 0.0551(5) 0.175(5) Uiso
N(2) 0.923(2) 1.154(2) 0.0744(9) 0.155(8) Uiso
N(2') 0.859(2) 1.092(3) 0.077(1) 0.20(1) Uiso
C(1) 0.7346(4) 0.8883(5) 0.2181(2) 0.048 Uanis
C(2) 0.8244(4) 0.9025(5) 0.2433(3) 0.049 Uanis
C(3) 0.8482(4) 0.9223(5) 0.2947(3) 0.054 Uanis
C(4) 0.7829(4) 0.9312(5) 0.3210(2) 0.050 Uanis
C(5) 0.6935(5) 0.9229(5) 0.2934(3) 0.052 Uanis
C(6) 0.6671(4) 0.9022(5) 0.2429(3) 0.052 Uanis
C(7) 0.5681(5) 0.9005(6) 0.2151(3) 0.057 Uanis
C(8) 0.5540(4) 0.7152(5) 0.1828(2) 0.049 Uanis
C(9) 0.5316(4) 0.8207(5) 0.1763(2) 0.048 Uanis
C(10) 0.4707(5) 0.8501(5) 0.1334(3) 0.056 Uanis
C(11) 0.4287(5) 0.7811(6) 0.0947(3) 0.065 Uanis
C(12) 0.4539(5) 0.6770(6) 0.1030(3) 0.060 Uanis
C(13) 0.5180(4) 0.6453(5) 0.1468(2) 0.050 Uanis
C(14) 0.5379(5) 0.5314(6) 0.1523(3) 0.053 Uanis
C(15) 0.7031(5) 0.5309(5) 0.1543(2) 0.049 Uanis
C(16) 0.6329(4) 0.4955(5) 0.1729(2) 0.049 Uanis
C(17) 0.6534(5) 0.4205(5) 0.2115(3) 0.052 Uanis
C(18) 0.7405(4) 0.3830(5) 0.2317(2) 0.048 Uanis
C(19) 0.8075(4) 0.4233(5) 0.2125(3) 0.051 Uanis
C(20) 0.7900(4) 0.4976(5) 0.1739(2) 0.049 Uanis
C(21) 0.8658(5) 0.5328(6) 0.1541(3) 0.063 Uanis
C(22) 0.8801(4) 0.7167(6) 0.1845(3) 0.052 Uanis
C(23) 0.8825(4) 0.6450(5) 0.1488(3) 0.053 Uanis
C(24) 0.9063(5) 0.6771(6) 0.1053(3) 0.060 Uanis
C(25) 0.9260(5) 0.7798(6) 0.0976(3) 0.055 Uanis
C(26) 0.9220(5) 0.8500(6) 0.1351(3) 0.058 Uanis
C(27) 0.8984(4) 0.8197(5) 0.1784(3) 0.053 Uanis
C(28) 0.8979(5) 0.9021(6) 0.2171(3) 0.054 Uanis
C(29) 0.8080(5) 0.9457(6) 0.3769(3) 0.059 Uanis
C(30) 0.9050(8) 0.937(2) 0.4005(4) 0.213 Uanis
C(31) 0.7579(8) 0.871(1) 0.4010(4) 0.147 Uanis
C(32) 0.773(1) 1.051(1) 0.3873(4) 0.171 Uanis
C(33) 0.3621(6) 0.8166(7) 0.0464(3) 0.076 Uanis
C(34) 0.303(1) 0.902(1) 0.0559(5) 0.209 Uanis
C(35) 0.4055(10) 0.851(2) 0.0098(5) 0.265 Uanis
C(36) 0.300(2) 0.731(1) 0.0225(7) 0.300 Uanis
C(37) 0.7588(5) 0.3008(6) 0.2715(3) 0.057 Uanis
C(38) 0.7130(9) 0.327(1) 0.3115(5) 0.161 Uanis
C(39) 0.8542(8) 0.285(1) 0.2947(5) 0.165 Uanis
C(40) 0.719(1) 0.2009(8) 0.2494(5) 0.180 Uanis
C(41) 0.9512(6) 0.8145(6) 0.0505(3) 0.072 Uanis
C(42) 0.985(1) 0.7246(10) 0.0263(4) 0.160 Uanis
C(43) 1.0245(8) 0.894(1) 0.0623(4) 0.128 Uanis
C(44) 0.8713(9) 0.856(1) 0.0136(4) 0.152 Uanis
C(45) 0.6897(6) 0.9344(8) 0.1320(3) 0.081 Uanis
C(46) 0.6693(6) 0.8912(9) 0.0820(3) 0.099 Uanis
C(47) 0.5881(6) 0.6873(6) 0.2707(3) 0.061 Uanis
C(48) 0.6515(6) 0.6326(7) 0.3115(3) 0.081 Uanis
C(49) 0.6506(8) 0.5509(8) 0.0669(3) 0.097 Uanis
C(50) 0.6366(8) 0.6211(8) 0.0256(3) 0.109 Uanis
C(51) 0.9263(6) 0.6852(6) 0.2716(3) 0.065 Uanis
C(52) 0.9014(7) 0.6304(7) 0.3128(3) 0.090 Uanis
C(53) 0.4653(8) 0.1973(10) 0.0830(5) 0.120(4) Uiso
C(54) 0.5429(8) 0.2317(9) 0.1169(4) 0.119(4) Uiso
C(55) 0.865(1) 1.175(2) 0.0994(6) 0.179(6) Uiso
C(56) 0.8213(9) 1.233(1) 0.1278(5) 0.142(4) Uiso
H(3) 0.910 0.930 0.312 0.065 Uiso
H(5) 0.648 0.932 0.310 0.063 Uiso
H(10) 0.455 0.921 0.129 0.067 Uiso
H(12) 0.427 0.627 0.078 0.073 Uiso
H(17) 0.606 0.395 0.224 0.062 Uiso
H(19) 0.868 0.400 0.226 0.061 Uiso
H(24) 0.909 0.627 0.081 0.072 Uiso
H(26) 0.936 0.921 0.131 0.070 Uiso
H(301) 0.925 0.870 0.395 0.256 Uiso
H(302) 0.936 0.987 0.386 0.256 Uiso
H(303) 0.917 0.949 0.435 0.256 Uiso
H(311) 0.695 0.876 0.385 0.176 Uiso
H(312) 0.777 0.802 0.397 0.176 Uiso
H(313) 0.770 0.886 0.436 0.176 Uiso
H(321) 0.784 1.060 0.422 0.205 Uiso
H(322) 0.802 1.103 0.374 0.205 Uiso
H(323) 0.709 1.054 0.372 0.205 Uiso
H(341) 0.339 0.962 0.068 0.252 Uiso
H(342) 0.259 0.919 0.026 0.252 Uiso
H(343) 0.274 0.881 0.080 0.252 Uiso
H(351) 0.443 0.797 0.003 0.318 Uiso
H(352) 0.361 0.868 -0.020 0.318 Uiso
H(353) 0.441 0.910 0.022 0.318 Uiso
H(361) 0.271 0.704 0.046 0.360 Uiso
H(362) 0.257 0.756 -0.006 0.360 Uiso
H(363) 0.335 0.677 0.013 0.360 Uiso
H(381) 0.737 0.389 0.328 0.194 Uiso
H(382) 0.650 0.334 0.297 0.194 Uiso
H(383) 0.723 0.272 0.336 0.194 Uiso
H(391) 0.862 0.231 0.319 0.198 Uiso
H(392) 0.883 0.267 0.270 0.198 Uiso
H(393) 0.880 0.347 0.311 0.198 Uiso
H(401) 0.656 0.208 0.236 0.217 Uiso
H(402) 0.745 0.182 0.223 0.217 Uiso
H(403) 0.732 0.149 0.275 0.217 Uiso
H(421) 0.939 0.674 0.016 0.192 Uiso
H(422) 1.002 0.748 -0.002 0.192 Uiso
H(423) 1.036 0.695 0.049 0.192 Uiso
H(431) 1.077 0.865 0.085 0.154 Uiso
H(432) 1.038 0.915 0.032 0.154 Uiso
H(433) 1.005 0.952 0.078 0.154 Uiso
H(441) 0.848 0.913 0.028 0.183 Uiso
H(442) 0.888 0.878 -0.015 0.183 Uiso
H(443) 0.827 0.803 0.005 0.183 Uiso
H(461) 0.620 0.844 0.077 0.119 Uiso
H(462) 0.653 0.945 0.058 0.119 Uiso
H(463) 0.721 0.856 0.078 0.119 Uiso
H(481) 0.620 0.582 0.325 0.097 Uiso
H(482) 0.696 0.600 0.299 0.097 Uiso
H(483) 0.679 0.680 0.337 0.097 Uiso
H(501) 0.659 0.688 0.038 0.131 Uiso
H(502) 0.668 0.597 0.003 0.131 Uiso
H(503) 0.574 0.626 0.009 0.131 Uiso
H(521) 0.902 0.678 0.339 0.109 Uiso
H(522) 0.843 0.602 0.301 0.109 Uiso
H(523) 0.944 0.577 0.325 0.109 Uiso

loop_
_geom_bond_atom_site_label_1
_geom_bond_atom_site_label_2
_geom_bond_distance
O(1) C(1) 1.386(8)
O(1) C(45) 1.338(10)
O(2) C(8) 1.406(8)
O(2) C(47) 1.370(8)
O(3) C(15) 1.401(8)
O(3) C(49) 1.349(10)
O(4) C(22) 1.396(8)
O(4) C(51) 1.362(9)
O(5) C(7) 1.215(8)
O(6) C(14) 1.216(8)
O(7) C(21) 1.229(8)
O(8) C(28) 1.216(8)
O(9) C(45) 1.21(2)
O(9') C(45) 1.28(3)
O(9") C(45) 1.34(3)
O(10) C(47) 1.181(9)
O(11) C(49) 1.24(2)
O(11') C(49) 1.36(3)
O(11") C(49) 1.35(2)
O(12) C(51) 1.185(9)
N(1) C(53) 1.13(1)
N(2) C(55) 1.30(3)
N(2') C(55) 1.23(3)
C(1) C(2) 1.380(9)
C(1) C(6) 1.405(9)
C(2) C(3) 1.397(9)
C(2) C(28) 1.503(9)
C(3) C(4) 1.397(9)
C(4) C(5) 1.386(9)
C(4) C(29) 1.505(9)
C(5) C(6) 1.375(9)
C(6) C(7) 1.511(10)
C(7) C(9) 1.487(10)
C(8) C(9) 1.407(9)
C(8) C(13) 1.348(9)
C(9) C(10) 1.355(9)
C(10) C(11) 1.411(10)
C(11) C(12) 1.40(1)
C(11) C(33) 1.52(1)
C(12) C(13) 1.402(9)
C(13) C(14) 1.505(9)
C(14) C(16) 1.494(9)
C(15) C(16) 1.396(9)
C(15) C(20) 1.371(9)
C(16) C(17) 1.414(9)
C(17) C(18) 1.394(9)
C(18) C(19) 1.387(9)
C(18) C(37) 1.502(9)
C(19) C(20) 1.408(9)
C(20) C(21) 1.490(9)
C(21) C(23) 1.488(10)
C(22) C(23) 1.364(9)
C(22) C(27) 1.381(9)
C(23) C(24) 1.415(9)
C(24) C(25) 1.392(10)
C(25) C(26) 1.394(9)
C(25) C(41) 1.526(10)
C(26) C(27) 1.403(9)
C(27) C(28) 1.513(10)
C(29) C(30) 1.46(1)
C(29) C(31) 1.50(1)
C(29) C(32) 1.52(1)
C(33) C(34) 1.50(1)
C(33) C(35) 1.43(1)
C(33) C(36) 1.50(2)
C(37) C(38) 1.51(1)
C(37) C(39) 1.45(1)
C(37) C(40) 1.49(1)
C(41) C(42) 1.51(1)
C(41) C(43) 1.50(1)
C(41) C(44) 1.47(1)
C(45) C(46) 1.45(1)
C(47) C(48) 1.46(1)
C(49) C(50) 1.43(1)
C(51) C(52) 1.48(1)
C(53) C(54) 1.38(1)
C(55) C(56) 1.39(2)
